data_7058105
loop_
_publ_author_name
'Huang, Yi'
'Wu, Xiaowen'
'Beysen, Sadeh'

_publ_section_title
;
 Investigation on two new antimony-based quaternary chalcogenides:
 Na6CdSb4S10 and Na3CdSbSe4
;
_journal_issue 8
_journal_name_full 'New Journal of Chemistry'
_journal_page_first 3350
_journal_paper_doi 10.1039/C8NJ04072A
_journal_volume 43
_journal_year 2019
_chemical_formula_sum 'Cd Na3 Sb Se4'
_chemical_formula_weight 618.96
_space_group_IT_number 14
_space_group_name_Hall '-P 2ybc'
_space_group_name_H-M_alt 'P 1 21/c 1'
_symmetry_cell_setting monoclinic
_symmetry_space_group_name_Hall '-P 2ybc'
_symmetry_space_group_name_H-M 'P 1 21/c 1'
_atom_sites_solution_primary direct
_atom_sites_solution_secondary difmap
_audit_creation_method SHELXL-97
_audit_update_record
;
2018-08-06 deposited with the CCDC.
2019-01-16 downloaded from the CCDC.
;
_cell_angle_alpha 90.00
_cell_angle_beta 106.483(4)
_cell_angle_gamma 90.00
_cell_formula_units_Z 4
_cell_length_a 7.353(3)
_cell_length_b 16.105(7)
_cell_length_c 8.320(3)
_cell_measurement_reflns_used 617
_cell_measurement_temperature 293(2)
_cell_measurement_theta_max 22.62
_cell_measurement_theta_min 2.53
_cell_volume 944.8(7)
_computing_cell_refinement 'Bruker SMART'
_computing_data_collection 'Bruker SMART'
_computing_data_reduction 'Bruker SAINT'
_computing_molecular_graphics 'Bruker SHELXTL'
_computing_publication_material 'Bruker SHELXTL'
_computing_structure_refinement 'Bruker SHELXTL'
_computing_structure_solution 'Bruker SHELXTL'
_diffrn_ambient_temperature 293(2)
_diffrn_measured_fraction_theta_full 0.998
_diffrn_measured_fraction_theta_max 0.998
_diffrn_measurement_device_type 'CCD area detector'
_diffrn_measurement_method 'phi and omega scans'
_diffrn_radiation_monochromator graphite
_diffrn_radiation_source 'fine-focus sealed tube'
_diffrn_radiation_type MoK\a
_diffrn_radiation_wavelength 0.71073
_diffrn_reflns_av_R_equivalents 0.0583
_diffrn_reflns_av_sigmaI/netI 0.0655
_diffrn_reflns_limit_h_max 8
_diffrn_reflns_limit_h_min -8
_diffrn_reflns_limit_k_max 19
_diffrn_reflns_limit_k_min -17
_diffrn_reflns_limit_l_max 9
_diffrn_reflns_limit_l_min -5
_diffrn_reflns_number 4769
_diffrn_reflns_theta_full 24.98
_diffrn_reflns_theta_max 24.98
_diffrn_reflns_theta_min 2.53
_exptl_absorpt_coefficient_mu 20.571
_exptl_absorpt_correction_T_max 0.7456
_exptl_absorpt_correction_T_min 0.5771
_exptl_absorpt_correction_type multi-scan
_exptl_absorpt_process_details SADABS
_exptl_crystal_colour red
_exptl_crystal_density_diffrn 4.352
_exptl_crystal_density_method 'not measured'
_exptl_crystal_description block
_exptl_crystal_F_000 1072
_exptl_crystal_size_max 0.124
_exptl_crystal_size_mid 0.105
_exptl_crystal_size_min 0.093
_refine_diff_density_max 2.649
_refine_diff_density_min -1.897
_refine_diff_density_rms 0.369
_refine_ls_extinction_method none
_refine_ls_goodness_of_fit_ref 1.088
_refine_ls_matrix_type full
_refine_ls_number_parameters 82
_refine_ls_number_reflns 1652
_refine_ls_number_restraints 6
_refine_ls_restrained_S_all 1.095
_refine_ls_R_factor_all 0.0722
_refine_ls_R_factor_gt 0.0476
_refine_ls_shift/su_max 0.000
_refine_ls_shift/su_mean 0.000
_refine_ls_structure_factor_coef Fsqd
_refine_ls_weighting_details 'calc w=1/[\s^2^(Fo^2^)+(0.0478P)^2^+0.0000P] where P=(Fo^2^+2Fc^2^)/3'
_refine_ls_weighting_scheme calc
_refine_ls_wR_factor_gt 0.1110
_refine_ls_wR_factor_ref 0.1204
_reflns_number_gt 1181
_reflns_number_total 1652
_reflns_threshold_expression >2sigma(I)
_cod_data_source_file c8nj04072a2.cif
_cod_data_source_block 1
_cod_depositor_comments
;
The following automatic conversions were performed:

'_symmetry_cell_setting' value 'Monoclinic' changed to 'monoclinic'
according to
/home/data/users/saulius/crontab/automatic-downloads/rss-feeds/RSC/lib/dictionaries/cif_core.dic
dictionary named 'cif_core.dic' version 2.4.2 from 2011-04-26.

Automatic conversion script
Id: cif_fix_values 4973 2017-02-22 13:04:09Z antanas 

 Adding full bibliography for 7058104--7058105.cif.
;
_cod_original_sg_symbol_H-M P2(1)/c
_cod_database_code 7058105

loop_
_symmetry_equiv_pos_as_xyz
'x, y, z'
'-x, y+1/2, -z+1/2'
'-x, -y, -z'
'x, -y-1/2, z-1/2'

loop_
_atom_site_label
_atom_site_type_symbol
_atom_site_fract_x
_atom_site_fract_y
_atom_site_fract_z
_atom_site_U_iso_or_equiv
_atom_site_adp_type
_atom_site_occupancy
_atom_site_symmetry_multiplicity
_atom_site_calc_flag
_atom_site_refinement_flags
Sb1 Sb 0.71291(14) 0.85220(6) 0.80153(12) 0.0182(3) Uani 1 1 d .
Cd1 Cd 1.14164(15) 0.74614(6) 1.15754(13) 0.0155(3) Uani 1 1 d .
Se1 Se 0.5170(2) 0.98352(9) 0.75688(18) 0.0211(4) Uani 1 1 d .
Se2 Se 0.9291(2) 0.88410(9) 1.10253(18) 0.0171(4) Uani 1 1 d .
Se3 Se 0.9238(2) 0.88981(9) 0.60710(18) 0.0173(4) Uani 1 1 d .
Se4 Se 1.37071(19) 0.74657(8) 0.96452(18) 0.0149(4) Uani 1 1 d .
Na1 Na 0.6469(9) 0.6536(3) 0.7843(7) 0.0257(15) Uani 1 1 d U
Na2 Na 0.2284(8) 0.9375(3) 0.9291(7) 0.0239(14) Uani 1 1 d .
Na3 Na 0.2418(8) 0.9367(3) 0.4374(7) 0.0250(14) Uani 1 1 d .

loop_
_atom_site_aniso_label
_atom_site_aniso_U_11
_atom_site_aniso_U_22
_atom_site_aniso_U_33
_atom_site_aniso_U_23
_atom_site_aniso_U_13
_atom_site_aniso_U_12
Sb1 0.0184(5) 0.0171(6) 0.0192(6) 0.0002(4) 0.0055(4) 0.0001(4)
Cd1 0.0146(6) 0.0198(6) 0.0126(6) 0.0009(4) 0.0045(4) -0.0013(4)
Se1 0.0177(8) 0.0267(9) 0.0190(9) 0.0004(7) 0.0052(7) 0.0003(6)
Se2 0.0151(8) 0.0196(8) 0.0144(9) -0.0008(6) 0.0007(6) 0.0016(6)
Se3 0.0156(8) 0.0206(8) 0.0171(9) 0.0020(6) 0.0069(6) 0.0037(6)
Se4 0.0122(8) 0.0208(8) 0.0117(8) 0.0005(6) 0.0035(6) -0.0003(6)
Na1 0.056(4) 0.011(3) 0.014(3) -0.008(2) 0.023(3) -0.019(3)
Na2 0.022(3) 0.022(3) 0.028(4) -0.001(3) 0.008(3) -0.011(3)
Na3 0.023(3) 0.021(3) 0.029(4) 0.001(3) 0.004(3) -0.002(3)

loop_
_atom_type_symbol
_atom_type_description
_atom_type_scat_dispersion_real
_atom_type_scat_dispersion_imag
_atom_type_scat_source
Cd Cd -0.8075 1.2024 'International Tables Vol C Tables 4.2.6.8 and 6.1.1.4'
Na Na 0.0362 0.0249 'International Tables Vol C Tables 4.2.6.8 and 6.1.1.4'
Sb Sb -0.5866 1.5461 'International Tables Vol C Tables 4.2.6.8 and 6.1.1.4'
Se Se -0.0929 2.2259 'International Tables Vol C Tables 4.2.6.8 and 6.1.1.4'

loop_
_geom_angle_atom_site_label_1
_geom_angle_atom_site_label_2
_geom_angle_atom_site_label_3
_geom_angle
_geom_angle_site_symmetry_1
_geom_angle_site_symmetry_3
Se1 Sb1 Se2 98.22(6) . .
Se1 Sb1 Se3 97.40(6) . .
Se2 Sb1 Se3 104.00(6) . .
Se4 Cd1 Se4 104.32(7) 4_576 .
Se4 Cd1 Se3 112.24(6) 4_576 4_576
Se4 Cd1 Se3 111.36(6) . 4_576
Se4 Cd1 Se2 108.07(6) 4_576 .
Se4 Cd1 Se2 109.64(6) . .
Se3 Cd1 Se2 110.95(7) 4_576 .
Se4 Cd1 Na3 110.97(10) 4_576 4_676
Se4 Cd1 Na3 56.08(10) . 4_676
Se3 Cd1 Na3 57.19(10) 4_576 4_676
Se2 Cd1 Na3 140.69(10) . 4_676
Se4 Cd1 Na2 59.12(10) 4_576 4_676
Se4 Cd1 Na2 110.36(10) . 4_676
Se3 Cd1 Na2 55.11(10) 4_576 4_676
Se2 Cd1 Na2 139.92(10) . 4_676
Na3 Cd1 Na2 68.52(13) 4_676 4_676
Se4 Cd1 Na2 107.42(10) 4_576 1_655
Se4 Cd1 Na2 57.45(10) . 1_655
Se3 Cd1 Na2 140.33(10) 4_576 1_655
Se2 Cd1 Na2 53.83(10) . 1_655
Na3 Cd1 Na2 108.63(14) 4_676 1_655
Na2 Cd1 Na2 161.03(18) 4_676 1_655
Se4 Cd1 Na3 53.82(9) 4_576 1_656
Se4 Cd1 Na3 108.97(10) . 1_656
Se3 Cd1 Na3 139.59(10) 4_576 1_656
Se2 Cd1 Na3 55.72(10) . 1_656
Na3 Cd1 Na3 158.13(18) 4_676 1_656
Na2 Cd1 Na3 107.75(13) 4_676 1_656
Na2 Cd1 Na3 67.48(13) 1_655 1_656
Sb1 Se1 Na3 97.79(12) . .
Sb1 Se1 Na2 100.13(13) . .
Na3 Se1 Na2 88.26(16) . .
Sb1 Se1 Na1 169.70(14) . 2_656
Na3 Se1 Na1 88.82(17) . 2_656
Na2 Se1 Na1 87.90(16) . 2_656
Sb1 Se1 Na3 92.18(12) . 3_676
Na3 Se1 Na3 89.03(16) . 3_676
Na2 Se1 Na3 167.64(16) . 3_676
Na1 Se1 Na3 79.99(16) 2_656 3_676
Sb1 Se1 Na2 92.15(13) . 3_677
Na3 Se1 Na2 169.79(16) . 3_677
Na2 Se1 Na2 92.28(15) . 3_677
Na1 Se1 Na2 81.02(17) 2_656 3_677
Na3 Se1 Na2 88.28(16) 3_676 3_677
Sb1 Se2 Cd1 99.65(6) . .
Sb1 Se2 Na1 97.23(13) . 4_576
Cd1 Se2 Na1 101.67(11) . 4_576
Sb1 Se2 Na2 85.81(12) . 1_655
Cd1 Se2 Na2 81.49(12) . 1_655
Na1 Se2 Na2 175.13(16) 4_576 1_655
Sb1 Se2 Na2 89.42(12) . 3_677
Cd1 Se2 Na2 167.04(12) . 3_677
Na1 Se2 Na2 86.20(14) 4_576 3_677
Na2 Se2 Na2 90.04(16) 1_655 3_677
Sb1 Se2 Na3 170.03(12) . 1_656
Cd1 Se2 Na3 80.20(11) . 1_656
Na1 Se2 Na3 92.55(17) 4_576 1_656
Na2 Se2 Na3 84.31(15) 1_655 1_656
Na2 Se2 Na3 89.26(15) 3_677 1_656
Sb1 Se3 Cd1 98.48(6) . 4_575
Sb1 Se3 Na1 97.53(13) . 4_575
Cd1 Se3 Na1 100.16(11) 4_575 4_575
Sb1 Se3 Na3 90.05(12) . 3_676
Cd1 Se3 Na3 167.58(12) 4_575 3_676
Na1 Se3 Na3 87.57(15) 4_575 3_676
Sb1 Se3 Na2 86.09(12) . 1_655
Cd1 Se3 Na2 79.14(12) 4_575 1_655
Na1 Se3 Na2 176.38(17) 4_575 1_655
Na3 Se3 Na2 92.54(16) 3_676 1_655
Sb1 Se3 Na3 168.96(12) . 1_655
Cd1 Se3 Na3 77.23(11) 4_575 1_655
Na1 Se3 Na3 93.27(16) 4_575 1_655
Na3 Se3 Na3 92.74(16) 3_676 1_655
Na2 Se3 Na3 83.12(15) 1_655 1_655
Cd1 Se4 Cd1 104.33(7) 4_575 .
Cd1 Se4 Na3 82.71(12) 4_575 4_676
Cd1 Se4 Na3 78.82(12) . 4_676
Cd1 Se4 Na1 83.30(12) 4_575 1_655
Cd1 Se4 Na1 151.62(11) . 1_655
Na3 Se4 Na1 75.06(14) 4_676 1_655
Cd1 Se4 Na2 76.58(11) 4_575 1_655
Cd1 Se4 Na2 79.17(11) . 1_655
Na3 Se4 Na2 144.81(15) 4_676 1_655
Na1 Se4 Na2 129.12(14) 1_655 1_655
Cd1 Se4 Na1 147.65(10) 4_575 4_676
Cd1 Se4 Na1 82.10(11) . 4_676
Na3 Se4 Na1 129.45(15) 4_676 4_676
Na1 Se4 Na1 106.22(19) 1_655 4_676
Na2 Se4 Na1 73.57(14) 1_655 4_676
Se2 Na1 Se3 90.79(19) 4_575 4_576
Se2 Na1 Se1 94.15(16) 4_575 2_646
Se3 Na1 Se1 92.25(16) 4_576 2_646
Se2 Na1 Se4 164.09(19) 4_575 1_455
Se3 Na1 Se4 92.85(15) 4_576 1_455
Se1 Na1 Se4 101.17(17) 2_646 1_455
Se2 Na1 Se4 92.79(15) 4_575 4_475
Se3 Na1 Se4 164.25(18) 4_576 4_475
Se1 Na1 Se4 102.77(17) 2_646 4_475
Se4 Na1 Se4 79.75(15) 1_455 4_475
Se2 Na1 Na3 144.53(19) 4_575 4_576
Se3 Na1 Na3 90.47(16) 4_576 4_576
Se1 Na1 Na3 50.38(12) 2_646 4_576
Se4 Na1 Na3 50.97(12) 1_455 4_576
Se4 Na1 Na3 95.44(18) 4_475 4_576
Se2 Na1 Na2 93.01(15) 4_575 4_575
Se3 Na1 Na2 142.34(19) 4_576 4_575
Se1 Na1 Na2 50.11(12) 2_646 4_575
Se4 Na1 Na2 93.53(17) 1_455 4_575
Se4 Na1 Na2 52.75(12) 4_475 4_575
Na3 Na1 Na2 65.75(15) 4_576 4_575
Se2 Na1 Na2 48.16(12) 4_575 2_646
Se3 Na1 Na2 90.67(17) 4_576 2_646
Se1 Na1 Na2 46.04(11) 2_646 2_646
Se4 Na1 Na2 147.15(18) 1_455 2_646
Se4 Na1 Na2 103.11(16) 4_475 2_646
Na3 Na1 Na2 96.39(16) 4_576 2_646
Na2 Na1 Na2 65.19(15) 4_575 2_646
Se2 Na1 Na3 93.27(17) 4_575 2_646
Se3 Na1 Na3 46.93(12) 4_576 2_646
Se1 Na1 Na3 45.32(11) 2_646 2_646
Se4 Na1 Na3 100.53(15) 1_455 2_646
Se4 Na1 Na3 147.88(18) 4_475 2_646
Na3 Na1 Na3 62.89(16) 4_576 2_646
Na2 Na1 Na3 95.43(16) 4_575 2_646
Na2 Na1 Na3 59.78(14) 2_646 2_646
Se1 Na2 Se1 87.72(15) . 3_677
Se1 Na2 Se3 94.93(16) . 1_455
Se1 Na2 Se3 168.4(2) 3_677 1_455
Se1 Na2 Se2 178.1(2) . 1_455
Se1 Na2 Se2 93.56(16) 3_677 1_455
Se3 Na2 Se2 84.10(14) 1_455 1_455
Se1 Na2 Se2 91.67(15) . 3_677
Se1 Na2 Se2 78.91(14) 3_677 3_677
Se3 Na2 Se2 89.74(16) 1_455 3_677
Se2 Na2 Se2 89.96(16) 1_455 3_677
Se1 Na2 Se4 91.37(16) . 1_455
Se1 Na2 Se4 102.45(17) 3_677 1_455
Se3 Na2 Se4 88.76(14) 1_455 1_455
Se2 Na2 Se4 86.98(14) 1_455 1_455
Se2 Na2 Se4 176.7(2) 3_677 1_455
Se1 Na2 Cd1 85.82(14) . 4_475
Se1 Na2 Cd1 145.8(2) 3_677 4_475
Se3 Na2 Cd1 45.75(8) 1_455 4_475
Se2 Na2 Cd1 92.33(14) 1_455 4_475
Se2 Na2 Cd1 134.77(19) 3_677 4_475
Se4 Na2 Cd1 44.31(8) 1_455 4_475
Se1 Na2 Cd1 133.87(19) . 1_455
Se1 Na2 Cd1 93.43(15) 3_677 1_455
Se3 Na2 Cd1 92.83(13) 1_455 1_455
Se2 Na2 Cd1 44.68(8) 1_455 1_455
Se2 Na2 Cd1 133.82(18) 3_677 1_455
Se4 Na2 Cd1 43.39(8) 1_455 1_455
Cd1 Na2 Cd1 68.05(10) 4_475 1_455
Se1 Na2 Na1 86.63(16) . 4_576
Se1 Na2 Na1 48.87(12) 3_677 4_576
Se3 Na2 Na1 142.4(2) 1_455 4_576
Se2 Na2 Na1 93.15(16) 1_455 4_576
Se2 Na2 Na1 127.77(19) 3_677 4_576
Se4 Na2 Na1 53.68(12) 1_455 4_576
Cd1 Na2 Na1 97.20(16) 4_475 4_576
Cd1 Na2 Na1 61.32(13) 1_455 4_576
Se1 Na2 Na1 46.06(11) . 2_656
Se1 Na2 Na1 81.88(15) 3_677 2_656
Se3 Na2 Na1 91.83(16) 1_455 2_656
Se2 Na2 Na1 135.5(2) 1_455 2_656
Se2 Na2 Na1 45.64(11) 3_677 2_656
Se4 Na2 Na1 137.33(19) 1_455 2_656
Cd1 Na2 Na1 115.87(16) 4_475 2_656
Cd1 Na2 Na1 175.31(19) 1_455 2_656
Na1 Na2 Na1 114.81(15) 4_576 2_656
Se1 Na2 Na3 132.06(18) . 1_556
Se1 Na2 Na3 45.64(11) 3_677 1_556
Se3 Na2 Na3 133.01(18) 1_455 1_556
Se2 Na2 Na3 48.92(11) 1_455 1_556
Se2 Na2 Na3 89.41(15) 3_677 1_556
Se4 Na2 Na3 89.47(15) 1_455 1_556
Cd1 Na2 Na3 124.60(15) 4_475 1_556
Cd1 Na2 Na3 56.56(11) 1_455 1_556
Na1 Na2 Na3 56.48(14) 4_576 1_556
Na1 Na2 Na3 119.41(17) 2_656 1_556
Se1 Na3 Se1 90.97(16) . 3_676
Se1 Na3 Se3 91.36(16) . 3_676
Se1 Na3 Se3 79.52(14) 3_676 3_676
Se1 Na3 Se4 93.47(16) . 4_475
Se1 Na3 Se4 103.42(18) 3_676 4_475
Se3 Na3 Se4 174.3(2) 3_676 4_475
Se1 Na3 Se3 93.68(17) . 1_455
Se1 Na3 Se3 166.1(2) 3_676 1_455
Se3 Na3 Se3 87.26(15) 3_676 1_455
Se4 Na3 Se3 89.39(15) 4_475 1_455
Se1 Na3 Se2 177.1(2) . 1_454
Se1 Na3 Se2 91.89(16) 3_676 1_454
Se3 Na3 Se2 88.46(15) 3_676 1_454
Se4 Na3 Se2 86.56(15) 4_475 1_454
Se3 Na3 Se2 83.37(14) 1_455 1_454
Se1 Na3 Cd1 86.47(14) . 4_475
Se1 Na3 Cd1 148.01(19) 3_676 4_475
Se3 Na3 Cd1 132.37(19) 3_676 4_475
Se4 Na3 Cd1 45.09(8) 4_475 4_475
Se3 Na3 Cd1 45.58(8) 1_455 4_475
Se2 Na3 Cd1 91.48(14) 1_454 4_475
Se1 Na3 Cd1 136.42(19) . 1_454
Se1 Na3 Cd1 93.28(15) 3_676 1_454
Se3 Na3 Cd1 132.04(18) 3_676 1_454
Se4 Na3 Cd1 43.47(8) 4_475 1_454
Se3 Na3 Cd1 92.38(14) 1_455 1_454
Se2 Na3 Cd1 44.08(8) 1_454 1_454
Cd1 Na3 Cd1 67.91(10) 4_475 1_454
Se1 Na3 Na1 89.84(17) . 4_575
Se1 Na3 Na1 49.63(12) 3_676 4_575
Se3 Na3 Na1 129.16(19) 3_676 4_575
Se4 Na3 Na1 53.97(12) 4_475 4_575
Se3 Na3 Na1 143.4(2) 1_455 4_575
Se2 Na3 Na1 92.55(17) 1_454 4_575
Cd1 Na3 Na1 98.44(16) 4_475 4_575
Cd1 Na3 Na1 61.60(13) 1_454 4_575
Se1 Na3 Na1 45.86(12) . 2_656
Se1 Na3 Na1 83.52(15) 3_676 2_656
Se3 Na3 Na1 45.51(11) 3_676 2_656
Se4 Na3 Na1 139.21(19) 4_475 2_656
Se3 Na3 Na1 90.32(16) 1_455 2_656
Se2 Na3 Na1 133.86(18) 1_454 2_656
Cd1 Na3 Na1 115.82(16) 4_475 2_656
Cd1 Na3 Na1 176.26(18) 1_454 2_656
Na1 Na3 Na1 117.11(16) 4_575 2_656
Se1 Na3 Na3 46.07(12) . 3_676
Se1 Na3 Na3 44.90(12) 3_676 3_676
Se3 Na3 Na3 83.44(18) 3_676 3_676
Se4 Na3 Na3 102.1(2) 4_475 3_676
Se3 Na3 Na3 138.1(2) 1_455 3_676
Se2 Na3 Na3 136.8(2) 1_454 3_676
Cd1 Na3 Na3 124.6(2) 4_475 3_676
Cd1 Na3 Na3 123.5(2) 1_454 3_676
Na1 Na3 Na3 62.06(17) 4_575 3_676
Na1 Na3 Na3 55.05(16) 2_656 3_676
Se1 Na3 Na2 136.17(19) . 1_554
Se1 Na3 Na2 46.08(11) 3_676 1_554
Se3 Na3 Na2 88.87(15) 3_676 1_554
Se4 Na3 Na2 89.75(15) 4_475 1_554
Se3 Na3 Na2 130.09(18) 1_455 1_554
Se2 Na3 Na2 46.78(11) 1_454 1_554
Cd1 Na3 Na2 123.84(16) 4_475 1_554
Cd1 Na3 Na2 55.96(11) 1_454 1_554
Na1 Na3 Na2 57.77(14) 4_575 1_554
Na1 Na3 Na2 120.30(16) 2_656 1_554
Na3 Na3 Na2 90.55(19) 3_676 1_554

loop_
_geom_bond_atom_site_label_1
_geom_bond_atom_site_label_2
_geom_bond_distance
_geom_bond_site_symmetry_2
Sb1 Se1 2.5262(19) .
Sb1 Se2 2.6083(19) .
Sb1 Se3 2.6100(19) .
Cd1 Se4 2.6330(19) 4_576
Cd1 Se4 2.6365(19) .
Cd1 Se3 2.6745(19) 4_576
Cd1 Se2 2.6802(19) .
Cd1 Na3 3.652(6) 4_676
Cd1 Na2 3.667(6) 4_676
Cd1 Na2 3.770(6) 1_655
Cd1 Na3 3.796(6) 1_656
Se1 Na3 2.946(6) .
Se1 Na2 2.972(6) .
Se1 Na1 2.973(5) 2_656
Se1 Na3 3.006(6) 3_676
Se1 Na2 3.028(6) 3_677
Se2 Na1 2.956(6) 4_576
Se2 Na2 3.077(6) 1_655
Se2 Na2 3.080(6) 3_677
Se2 Na3 3.183(6) 1_656
Se3 Cd1 2.6745(19) 4_575
Se3 Na1 2.957(6) 4_575
Se3 Na3 3.028(6) 3_676
Se3 Na2 3.062(6) 1_655
Se3 Na3 3.147(6) 1_655
Se4 Cd1 2.6330(19) 4_575
Se4 Na3 3.089(6) 4_676
Se4 Na1 3.216(6) 1_655
Se4 Na2 3.235(6) 1_655
Se4 Na1 3.275(6) 4_676
Na1 Se2 2.956(6) 4_575
Na1 Se3 2.957(6) 4_576
Na1 Se1 2.973(5) 2_646
Na1 Se4 3.216(6) 1_455
Na1 Se4 3.275(6) 4_475
Na1 Na3 3.842(8) 4_576
Na1 Na2 3.898(8) 4_575
Na1 Na2 4.126(8) 2_646
Na1 Na3 4.142(8) 2_646
Na2 Se1 3.028(6) 3_677
Na2 Se3 3.062(6) 1_455
Na2 Se2 3.077(6) 1_455
Na2 Se2 3.080(6) 3_677
Na2 Se4 3.235(6) 1_455
Na2 Cd1 3.667(6) 4_475
Na2 Cd1 3.770(6) 1_455
Na2 Na1 3.898(8) 4_576
Na2 Na1 4.126(8) 2_656
Na2 Na3 4.202(8) 1_556
Na3 Se1 3.006(6) 3_676
Na3 Se3 3.028(6) 3_676
Na3 Se4 3.089(6) 4_475
Na3 Se3 3.147(6) 1_455
Na3 Se2 3.183(6) 1_454
Na3 Cd1 3.652(6) 4_475
Na3 Cd1 3.796(6) 1_454
Na3 Na1 3.842(8) 4_575
Na3 Na1 4.142(8) 2_656
Na3 Na3 4.173(11) 3_676
Na3 Na2 4.202(8) 1_554

loop_
_geom_torsion_atom_site_label_1
_geom_torsion_atom_site_label_2
_geom_torsion_atom_site_label_3
_geom_torsion_atom_site_label_4
_geom_torsion
_geom_torsion_site_symmetry_1
_geom_torsion_site_symmetry_4
Se2 Sb1 Se1 Na3 -172.84(12) . .
Se3 Sb1 Se1 Na3 81.78(13) . .
Se2 Sb1 Se1 Na2 -83.22(12) . .
Se3 Sb1 Se1 Na2 171.39(12) . .
Se2 Sb1 Se1 Na1 57.6(7) . 2_656
Se3 Sb1 Se1 Na1 -47.8(7) . 2_656
Se2 Sb1 Se1 Na3 97.84(12) . 3_676
Se3 Sb1 Se1 Na3 -7.55(12) . 3_676
Se2 Sb1 Se1 Na2 9.48(12) . 3_677
Se3 Sb1 Se1 Na2 -95.91(12) . 3_677
Se1 Sb1 Se2 Cd1 179.99(5) . .
Se3 Sb1 Se2 Cd1 -80.22(7) . .
Se1 Sb1 Se2 Na1 76.78(11) . 4_576
Se3 Sb1 Se2 Na1 176.58(11) . 4_576
Se1 Sb1 Se2 Na2 -99.39(12) . 1_655
Se3 Sb1 Se2 Na2 0.40(12) . 1_655
Se1 Sb1 Se2 Na2 -9.31(12) . 3_677
Se3 Sb1 Se2 Na2 90.48(11) . 3_677
Se1 Sb1 Se2 Na3 -91.7(7) . 1_656
Se3 Sb1 Se2 Na3 8.1(7) . 1_656
Se4 Cd1 Se2 Sb1 -177.04(5) 4_576 .
Se4 Cd1 Se2 Sb1 69.84(7) . .
Se3 Cd1 Se2 Sb1 -53.59(7) 4_576 .
Na3 Cd1 Se2 Sb1 9.79(17) 4_676 .
Na2 Cd1 Se2 Sb1 -113.83(16) 4_676 .
Na2 Cd1 Se2 Sb1 84.24(12) 1_655 .
Na3 Cd1 Se2 Sb1 169.88(12) 1_656 .
Se4 Cd1 Se2 Na1 -77.52(14) 4_576 4_576
Se4 Cd1 Se2 Na1 169.36(13) . 4_576
Se3 Cd1 Se2 Na1 45.94(14) 4_576 4_576
Na3 Cd1 Se2 Na1 109.3(2) 4_676 4_576
Na2 Cd1 Se2 Na1 -14.3(2) 4_676 4_576
Na2 Cd1 Se2 Na1 -176.24(17) 1_655 4_576
Na3 Cd1 Se2 Na1 -90.60(17) 1_656 4_576
Se4 Cd1 Se2 Na2 98.72(12) 4_576 1_655
Se4 Cd1 Se2 Na2 -14.40(12) . 1_655
Se3 Cd1 Se2 Na2 -137.82(12) 4_576 1_655
Na3 Cd1 Se2 Na2 -74.45(19) 4_676 1_655
Na2 Cd1 Se2 Na2 161.9(2) 4_676 1_655
Na3 Cd1 Se2 Na2 85.64(15) 1_656 1_655
Se4 Cd1 Se2 Na2 49.1(6) 4_576 3_677
Se4 Cd1 Se2 Na2 -64.0(6) . 3_677
Se3 Cd1 Se2 Na2 172.5(5) 4_576 3_677
Na3 Cd1 Se2 Na2 -124.1(5) 4_676 3_677
Na2 Cd1 Se2 Na2 112.3(5) 4_676 3_677
Na2 Cd1 Se2 Na2 -49.6(6) 1_655 3_677
Na3 Cd1 Se2 Na2 36.0(6) 1_656 3_677
Se4 Cd1 Se2 Na3 13.08(12) 4_576 1_656
Se4 Cd1 Se2 Na3 -100.05(12) . 1_656
Se3 Cd1 Se2 Na3 136.53(12) 4_576 1_656
Na3 Cd1 Se2 Na3 -160.1(2) 4_676 1_656
Na2 Cd1 Se2 Na3 76.28(19) 4_676 1_656
Na2 Cd1 Se2 Na3 -85.64(15) 1_655 1_656
Se1 Sb1 Se3 Cd1 178.42(5) . 4_575
Se2 Sb1 Se3 Cd1 77.99(7) . 4_575
Se1 Sb1 Se3 Na1 -80.07(11) . 4_575
Se2 Sb1 Se3 Na1 179.50(11) . 4_575
Se1 Sb1 Se3 Na3 7.48(12) . 3_676
Se2 Sb1 Se3 Na3 -92.94(12) . 3_676
Se1 Sb1 Se3 Na2 100.02(12) . 1_655
Se2 Sb1 Se3 Na2 -0.40(12) . 1_655
Se1 Sb1 Se3 Na3 112.2(6) . 1_655
Se2 Sb1 Se3 Na3 11.8(6) . 1_655
Se4 Cd1 Se4 Cd1 -174.72(7) 4_576 4_575
Se3 Cd1 Se4 Cd1 63.99(6) 4_576 4_575
Se2 Cd1 Se4 Cd1 -59.19(6) . 4_575
Na3 Cd1 Se4 Cd1 79.40(11) 4_676 4_575
Na2 Cd1 Se4 Cd1 123.33(11) 4_676 4_575
Na2 Cd1 Se4 Cd1 -72.97(11) 1_655 4_575
Na3 Cd1 Se4 Cd1 -118.54(10) 1_656 4_575
Se4 Cd1 Se4 Na3 105.88(12) 4_576 4_676
Se3 Cd1 Se4 Na3 -15.41(12) 4_576 4_676
Se2 Cd1 Se4 Na3 -138.59(12) . 4_676
Na2 Cd1 Se4 Na3 43.93(15) 4_676 4_676
Na2 Cd1 Se4 Na3 -152.37(16) 1_655 4_676
Na3 Cd1 Se4 Na3 162.06(19) 1_656 4_676
Se4 Cd1 Se4 Na1 82.6(3) 4_576 1_655
Se3 Cd1 Se4 Na1 -38.7(3) 4_576 1_655
Se2 Cd1 Se4 Na1 -161.9(2) . 1_655
Na3 Cd1 Se4 Na1 -23.3(3) 4_676 1_655
Na2 Cd1 Se4 Na1 20.6(3) 4_676 1_655
Na2 Cd1 Se4 Na1 -175.7(3) 1_655 1_655
Na3 Cd1 Se4 Na1 138.8(3) 1_656 1_655
Se4 Cd1 Se4 Na2 -101.75(11) 4_576 1_655
Se3 Cd1 Se4 Na2 136.96(12) 4_576 1_655
Se2 Cd1 Se4 Na2 13.78(11) . 1_655
Na3 Cd1 Se4 Na2 152.37(16) 4_676 1_655
Na2 Cd1 Se4 Na2 -163.70(19) 4_676 1_655
Na3 Cd1 Se4 Na2 -45.57(14) 1_656 1_655
Se4 Cd1 Se4 Na1 -27.07(9) 4_576 4_676
Se3 Cd1 Se4 Na1 -148.35(10) 4_576 4_676
Se2 Cd1 Se4 Na1 88.47(10) . 4_676
Na3 Cd1 Se4 Na1 -132.94(14) 4_676 4_676
Na2 Cd1 Se4 Na1 -89.01(14) 4_676 4_676
Na2 Cd1 Se4 Na1 74.69(14) 1_655 4_676
Na3 Cd1 Se4 Na1 29.11(13) 1_656 4_676
Sb1 Se1 Na2 Se1 92.59(12) . 3_677
Na3 Se1 Na2 Se1 -169.80(16) . 3_677
Na1 Se1 Na2 Se1 -80.92(16) 2_656 3_677
Na3 Se1 Na2 Se1 -92.4(7) 3_676 3_677
Na2 Se1 Na2 Se1 0.0 3_677 3_677
Sb1 Se1 Na2 Se3 -98.70(13) . 1_455
Na3 Se1 Na2 Se3 -1.09(17) . 1_455
Na1 Se1 Na2 Se3 87.79(17) 2_656 1_455
Na3 Se1 Na2 Se3 76.3(8) 3_676 1_455
Na2 Se1 Na2 Se3 168.7(2) 3_677 1_455
Sb1 Se1 Na2 Se2 -40(7) . 1_455
Na3 Se1 Na2 Se2 58(7) . 1_455
Na1 Se1 Na2 Se2 147(7) 2_656 1_455
Na3 Se1 Na2 Se2 135(6) 3_676 1_455
Na2 Se1 Na2 Se2 -132(7) 3_677 1_455
Sb1 Se1 Na2 Se2 171.42(11) . 3_677
Na3 Se1 Na2 Se2 -90.98(16) . 3_677
Na1 Se1 Na2 Se2 -2.10(16) 2_656 3_677
Na3 Se1 Na2 Se2 -13.6(8) 3_676 3_677
Na2 Se1 Na2 Se2 78.82(14) 3_677 3_677
Sb1 Se1 Na2 Se4 -9.82(13) . 1_455
Na3 Se1 Na2 Se4 87.79(15) . 1_455
Na1 Se1 Na2 Se4 176.67(16) 2_656 1_455
Na3 Se1 Na2 Se4 165.2(7) 3_676 1_455
Na2 Se1 Na2 Se4 -102.41(17) 3_677 1_455
Sb1 Se1 Na2 Cd1 -53.81(11) . 4_475
Na3 Se1 Na2 Cd1 43.80(14) . 4_475
Na1 Se1 Na2 Cd1 132.68(15) 2_656 4_475
Na3 Se1 Na2 Cd1 121.2(7) 3_676 4_475
Na2 Se1 Na2 Cd1 -146.40(19) 3_677 4_475
Sb1 Se1 Na2 Cd1 0.0(2) . 1_455
Na3 Se1 Na2 Cd1 97.6(2) . 1_455
Na1 Se1 Na2 Cd1 -173.5(3) 2_656 1_455
Na3 Se1 Na2 Cd1 175.1(6) 3_676 1_455
Na2 Se1 Na2 Cd1 -92.6(3) 3_677 1_455
Sb1 Se1 Na2 Na1 43.67(13) . 4_576
Na3 Se1 Na2 Na1 141.28(15) . 4_576
Na1 Se1 Na2 Na1 -129.84(12) 2_656 4_576
Na3 Se1 Na2 Na1 -141.3(7) 3_676 4_576
Na2 Se1 Na2 Na1 -48.92(12) 3_677 4_576
Sb1 Se1 Na2 Na1 173.51(13) . 2_656
Na3 Se1 Na2 Na1 -88.88(17) . 2_656
Na3 Se1 Na2 Na1 -11.5(7) 3_676 2_656
Na2 Se1 Na2 Na1 80.92(16) 3_677 2_656
Sb1 Se1 Na2 Na3 80.7(2) . 1_556
Na3 Se1 Na2 Na3 178.3(3) . 1_556
Na1 Se1 Na2 Na3 -92.8(3) 2_656 1_556
Na3 Se1 Na2 Na3 -104.3(7) 3_676 1_556
Na2 Se1 Na2 Na3 -11.89(15) 3_677 1_556
Sb1 Se1 Na3 Se1 -92.07(12) . 3_676
Na2 Se1 Na3 Se1 167.94(16) . 3_676
Na1 Se1 Na3 Se1 80.00(16) 2_656 3_676
Na3 Se1 Na3 Se1 0.0 3_676 3_676
Na2 Se1 Na3 Se1 74.7(9) 3_677 3_676
Sb1 Se1 Na3 Se3 -171.61(11) . 3_676
Na2 Se1 Na3 Se3 88.40(16) . 3_676
Na1 Se1 Na3 Se3 0.46(16) 2_656 3_676
Na3 Se1 Na3 Se3 -79.54(15) 3_676 3_676
Na2 Se1 Na3 Se3 -4.8(10) 3_677 3_676
Sb1 Se1 Na3 Se4 11.44(14) . 4_475
Na2 Se1 Na3 Se4 -88.55(16) . 4_475
Na1 Se1 Na3 Se4 -176.49(16) 2_656 4_475
Na3 Se1 Na3 Se4 103.51(18) 3_676 4_475
Na2 Se1 Na3 Se4 178.3(8) 3_677 4_475
Sb1 Se1 Na3 Se3 101.05(12) . 1_455
Na2 Se1 Na3 Se3 1.06(16) . 1_455
Na1 Se1 Na3 Se3 -86.88(16) 2_656 1_455
Na3 Se1 Na3 Se3 -166.9(2) 3_676 1_455
Na2 Se1 Na3 Se3 -92.1(9) 3_677 1_455
Sb1 Se1 Na3 Se2 102(4) . 1_454
Na2 Se1 Na3 Se2 2(4) . 1_454
Na1 Se1 Na3 Se2 -86(4) 2_656 1_454
Na3 Se1 Na3 Se2 -166(4) 3_676 1_454
Na2 Se1 Na3 Se2 -91(4) 3_677 1_454
Sb1 Se1 Na3 Cd1 56.01(11) . 4_475
Na2 Se1 Na3 Cd1 -43.98(14) . 4_475
Na1 Se1 Na3 Cd1 -131.91(14) 2_656 4_475
Na3 Se1 Na3 Cd1 148.08(19) 3_676 4_475
Na2 Se1 Na3 Cd1 -137.2(8) 3_677 4_475
Sb1 Se1 Na3 Cd1 3.7(3) . 1_454
Na2 Se1 Na3 Cd1 -96.3(3) . 1_454
Na1 Se1 Na3 Cd1 175.8(3) 2_656 1_454
Na3 Se1 Na3 Cd1 95.8(3) 3_676 1_454
Na2 Se1 Na3 Cd1 170.5(7) 3_677 1_454
Sb1 Se1 Na3 Na1 -42.45(13) . 4_575
Na2 Se1 Na3 Na1 -142.44(16) . 4_575
Na1 Se1 Na3 Na1 129.63(12) 2_656 4_575
Na3 Se1 Na3 Na1 49.62(12) 3_676 4_575
Na2 Se1 Na3 Na1 124.4(9) 3_677 4_575
Sb1 Se1 Na3 Na1 -172.08(13) . 2_656
Na2 Se1 Na3 Na1 87.93(16) . 2_656
Na3 Se1 Na3 Na1 -80.00(16) 3_676 2_656
Na2 Se1 Na3 Na1 -5.3(9) 3_677 2_656
Sb1 Se1 Na3 Na3 -92.07(12) . 3_676
Na2 Se1 Na3 Na3 167.94(16) . 3_676
Na1 Se1 Na3 Na3 80.00(16) 2_656 3_676
Na2 Se1 Na3 Na3 74.7(9) 3_677 3_676
Sb1 Se1 Na3 Na2 -81.8(3) . 1_554
Na2 Se1 Na3 Na2 178.2(3) . 1_554
Na1 Se1 Na3 Na2 90.3(3) 2_656 1_554
Na3 Se1 Na3 Na2 10.25(17) 3_676 1_554
Na2 Se1 Na3 Na2 85.0(9) 3_677 1_554
